data_4104818
loop_
_publ_author_name
'William J. Evans'
'Ming Fang'
'Ga\"el Zucchi'
'Filipp Furche'
'Joseph W. Ziller'
'Ryan M. Hoekstra'
'Jeffrey I. Zink'

_publ_section_title
;
 Isolation of Dysprosium and Yttrium Complexes of a Three-Electron
 Reduction Product in the Activation of Dinitrogen, the (N2)3- Radical
;
_journal_name_full 'Journal of the American Chemical Society'
_journal_page_first 11195
_journal_page_last 11202
_journal_paper_doi 10.1021/ja9036753
_journal_volume 131
_journal_year 2009
_chemical_formula_sum 'C96 H164 Dy2 K N2 O14'
_chemical_formula_weight 1934.39
_chemical_name_systematic
; 
 ? 
;
_space_group_IT_number 2
_symmetry_cell_setting triclinic
_symmetry_space_group_name_Hall '-P 1'
_symmetry_space_group_name_H-M 'P -1'
_atom_sites_solution_hydrogens geom
_atom_sites_solution_primary direct
_atom_sites_solution_secondary difmap
_audit_creation_method SHELXTL
_cell_angle_alpha 109.2667(7)
_cell_angle_beta 99.9592(8)
_cell_angle_gamma 104.5794(8)
_cell_formula_units_Z 1
_cell_length_a 12.8686(6)
_cell_length_b 13.3829(6)
_cell_length_c 16.2559(7)
_cell_measurement_reflns_used 5795
_cell_measurement_temperature 138(2)
_cell_measurement_theta_max 27.50
_cell_measurement_theta_min 2.30
_cell_volume 2455.21(19)
_computing_cell_refinement 'Bruker SMART/SAINT'
_computing_data_collection 'Bruker SMART'
_computing_data_reduction 'Bruker SAINT'
_computing_molecular_graphics 'Bruker SHELXTL'
_computing_publication_material 'Bruker SHELXTL'
_computing_structure_refinement 'Bruker SHELXTL'
_computing_structure_solution 'Bruker SHELXTL'
_diffrn_ambient_temperature 138(2)
_diffrn_detector_area_resol_mean n/a
_diffrn_measured_fraction_theta_full 0.994
_diffrn_measured_fraction_theta_max 0.994
_diffrn_measurement_device_type 'Bruker SMART1K CCD'
_diffrn_measurement_method 'phi and omega'
_diffrn_radiation_monochromator graphite
_diffrn_radiation_source 'normal-focus sealed tube'
_diffrn_radiation_type MoK\a
_diffrn_radiation_wavelength 0.71073
_diffrn_reflns_av_R_equivalents 0.0368
_diffrn_reflns_av_sigmaI/netI 0.0455
_diffrn_reflns_limit_h_max 15
_diffrn_reflns_limit_h_min -16
_diffrn_reflns_limit_k_max 16
_diffrn_reflns_limit_k_min -16
_diffrn_reflns_limit_l_max 20
_diffrn_reflns_limit_l_min -20
_diffrn_reflns_number 24097
_diffrn_reflns_theta_full 26.37
_diffrn_reflns_theta_max 26.37
_diffrn_reflns_theta_min 1.70
_diffrn_standards_decay_% none
_diffrn_standards_interval_count none
_diffrn_standards_number none
_exptl_absorpt_coefficient_mu 1.611
_exptl_absorpt_correction_T_max 0.8302
_exptl_absorpt_correction_T_min 0.6795
_exptl_absorpt_correction_type multi-scan
_exptl_absorpt_process_details 'Bruker SADABS'
_exptl_crystal_colour brown-orange
_exptl_crystal_density_diffrn 1.308
_exptl_crystal_density_meas ?
_exptl_crystal_description prism
_exptl_crystal_F_000 1017
_exptl_crystal_size_max 0.26
_exptl_crystal_size_mid 0.26
_exptl_crystal_size_min 0.12
_refine_diff_density_max 1.900
_refine_diff_density_min -0.798
_refine_diff_density_rms 0.099
_refine_ls_extinction_method none
_refine_ls_goodness_of_fit_ref 1.083
_refine_ls_hydrogen_treatment constr
_refine_ls_matrix_type full
_refine_ls_number_parameters 529
_refine_ls_number_reflns 9974
_refine_ls_number_restraints 0
_refine_ls_restrained_S_all 1.083
_refine_ls_R_factor_all 0.0546
_refine_ls_R_factor_gt 0.0369
_refine_ls_shift/su_max 0.000
_refine_ls_shift/su_mean 0.000
_refine_ls_structure_factor_coef Fsqd
_refine_ls_weighting_details 'calc w=1/[\s^2^(Fo^2^)+(0.0405P)^2^+3.2376P] where P=(Fo^2^+2Fc^2^)/3'
_refine_ls_weighting_scheme calc
_refine_ls_wR_factor_gt 0.0853
_refine_ls_wR_factor_ref 0.0948
_reflns_number_gt 8226
_reflns_number_total 9974
_reflns_threshold_expression >2sigma(I)
_cod_data_source_file ja9036753_si_003.cif
_cod_data_source_block gz30
_cod_depositor_comments
;
The following automatic conversions were performed:

'_exptl_crystal_density_meas' value 'none' was changed to '?' - the
value is perceived as not measured.

Automatic conversion script
Id: cif_fix_values 3008 2015-01-20 13:52:24Z robertas 
;
_cod_database_code 4104818

loop_
_symmetry_equiv_pos_as_xyz
'x, y, z'
'-x, -y, -z'

loop_
_atom_site_label
_atom_site_type_symbol
_atom_site_fract_x
_atom_site_fract_y
_atom_site_fract_z
_atom_site_U_iso_or_equiv
_atom_site_adp_type
_atom_site_occupancy
_atom_site_symmetry_multiplicity
_atom_site_calc_flag
_atom_site_refinement_flags
_atom_site_disorder_assembly
_atom_site_disorder_group
Dy1 Dy -0.096335(15) -0.155496(16) -0.007975(11) 0.02978(7) Uani 1 1 d . . .
O1 O -0.2338(2) -0.2516(2) -0.12914(16) 0.0318(6) Uani 1 1 d . . .
O2 O -0.1345(2) -0.1801(2) 0.10950(16) 0.0304(6) Uani 1 1 d . . .
O3 O 0.0397(2) -0.2531(3) -0.00801(18) 0.0407(7) Uani 1 1 d . . .
N1 N 0.0432(3) -0.0213(3) -0.0080(2) 0.0359(8) Uani 1 1 d . . .
C1 C -0.3309(3) -0.3190(3) -0.1892(2) 0.0266(8) Uani 1 1 d . . .
C2 C -0.4295(3) -0.2882(3) -0.1904(2) 0.0290(8) Uani 1 1 d . . .
C3 C -0.5305(3) -0.3669(3) -0.2478(3) 0.0337(9) Uani 1 1 d . . .
H3A H -0.5968 -0.3480 -0.2468 0.040 Uiso 1 1 calc R . .
C4 C -0.5383(3) -0.4716(3) -0.3062(3) 0.0363(9) Uani 1 1 d . . .
H4A H -0.6093 -0.5251 -0.3428 0.044 Uiso 1 1 calc R . .
C5 C -0.4411(3) -0.4982(3) -0.3109(3) 0.0320(8) Uani 1 1 d . . .
H5A H -0.4462 -0.5691 -0.3535 0.038 Uiso 1 1 calc R . .
C6 C -0.3370(3) -0.4238(3) -0.2550(2) 0.0269(8) Uani 1 1 d . . .
C7 C -0.4234(4) -0.1690(4) -0.1310(3) 0.0369(9) Uani 1 1 d . . .
C8 C -0.3906(5) -0.1466(4) -0.0297(3) 0.0550(13) Uani 1 1 d . . .
H8A H -0.3171 -0.1543 -0.0127 0.083 Uiso 1 1 calc R . .
H8B H -0.4463 -0.2008 -0.0176 0.083 Uiso 1 1 calc R . .
H8C H -0.3876 -0.0703 0.0059 0.083 Uiso 1 1 calc R . .
C9 C -0.5374(4) -0.1511(4) -0.1511(3) 0.0478(11) Uani 1 1 d . . .
H9A H -0.5626 -0.1648 -0.2154 0.072 Uiso 1 1 calc R . .
H9B H -0.5297 -0.0738 -0.1139 0.072 Uiso 1 1 calc R . .
H9C H -0.5923 -0.2033 -0.1366 0.072 Uiso 1 1 calc R . .
C10 C -0.3405(4) -0.0813(4) -0.1518(3) 0.0434(10) Uani 1 1 d . . .
H10A H -0.2650 -0.0845 -0.1343 0.065 Uiso 1 1 calc R . .
H10B H -0.3413 -0.0062 -0.1174 0.065 Uiso 1 1 calc R . .
H10C H -0.3626 -0.0976 -0.2169 0.065 Uiso 1 1 calc R . .
C11 C -0.2309(3) -0.4545(3) -0.2654(3) 0.0334(9) Uani 1 1 d . . .
C12 C -0.1457(3) -0.3617(4) -0.2780(3) 0.0382(9) Uani 1 1 d . . .
H12A H -0.1777 -0.3540 -0.3339 0.057 Uiso 1 1 calc R . .
H12B H -0.0777 -0.3811 -0.2820 0.057 Uiso 1 1 calc R . .
H12C H -0.1272 -0.2906 -0.2261 0.057 Uiso 1 1 calc R . .
C13 C -0.1810(4) -0.4769(4) -0.1821(3) 0.0402(10) Uani 1 1 d . . .
H13A H -0.1618 -0.4094 -0.1268 0.060 Uiso 1 1 calc R . .
H13B H -0.1135 -0.4961 -0.1889 0.060 Uiso 1 1 calc R . .
H13C H -0.2361 -0.5393 -0.1780 0.060 Uiso 1 1 calc R . .
C14 C -0.2557(4) -0.5615(4) -0.3494(3) 0.0437(10) Uani 1 1 d . . .
H14A H -0.2941 -0.5535 -0.4033 0.066 Uiso 1 1 calc R . .
H14B H -0.3036 -0.6256 -0.3419 0.066 Uiso 1 1 calc R . .
H14C H -0.1854 -0.5738 -0.3568 0.066 Uiso 1 1 calc R . .
C15 C -0.1552(3) -0.1882(3) 0.1850(2) 0.0274(8) Uani 1 1 d . . .
C16 C -0.1172(3) -0.0902(3) 0.2674(2) 0.0283(8) Uani 1 1 d . . .
C17 C -0.1366(3) -0.1023(3) 0.3461(2) 0.0321(9) Uani 1 1 d . . .
H17A H -0.1108 -0.0380 0.4014 0.039 Uiso 1 1 calc R . .
C18 C -0.1920(3) -0.2047(4) 0.3458(3) 0.0339(9) Uani 1 1 d . . .
H18A H -0.2033 -0.2106 0.4004 0.041 Uiso 1 1 calc R . .
C19 C -0.2313(3) -0.2995(4) 0.2654(3) 0.0331(9) Uani 1 1 d . . .
H19A H -0.2700 -0.3698 0.2658 0.040 Uiso 1 1 calc R . .
C20 C -0.2155(3) -0.2940(3) 0.1840(2) 0.0286(8) Uani 1 1 d . . .
C21 C -0.0561(3) 0.0268(3) 0.2705(2) 0.0307(8) Uani 1 1 d . . .
C22 C -0.0210(4) 0.1190(4) 0.3671(3) 0.0429(10) Uani 1 1 d . . .
H22A H 0.0304 0.1021 0.4084 0.064 Uiso 1 1 calc R . .
H22B H -0.0875 0.1217 0.3882 0.064 Uiso 1 1 calc R . .
H22C H 0.0165 0.1919 0.3660 0.064 Uiso 1 1 calc R . .
C23 C 0.0513(3) 0.0289(4) 0.2412(3) 0.0378(9) Uani 1 1 d . . .
H23A H 0.0324 -0.0254 0.1786 0.057 Uiso 1 1 calc R . .
H23B H 0.1010 0.0091 0.2814 0.057 Uiso 1 1 calc R . .
H23C H 0.0892 0.1042 0.2448 0.057 Uiso 1 1 calc R . .
C24 C -0.1355(4) 0.0599(3) 0.2099(3) 0.0354(9) Uani 1 1 d . . .
H24A H -0.1630 0.0019 0.1481 0.053 Uiso 1 1 calc R . .
H24B H -0.0951 0.1317 0.2086 0.053 Uiso 1 1 calc R . .
H24C H -0.1989 0.0670 0.2344 0.053 Uiso 1 1 calc R . .
C25 C -0.2589(4) -0.4021(3) 0.0966(3) 0.0387(10) Uani 1 1 d . . .
C26 C -0.3253(4) -0.5047(4) 0.1122(3) 0.0513(12) Uani 1 1 d . . .
H26A H -0.3896 -0.4907 0.1324 0.077 Uiso 1 1 calc R . .
H26B H -0.2767 -0.5171 0.1587 0.077 Uiso 1 1 calc R . .
H26C H -0.3517 -0.5714 0.0553 0.077 Uiso 1 1 calc R . .
C27 C -0.1593(4) -0.4289(4) 0.0650(3) 0.0482(12) Uani 1 1 d . . .
H27A H -0.1871 -0.4964 0.0087 0.072 Uiso 1 1 calc R . .
H27B H -0.1121 -0.4416 0.1120 0.072 Uiso 1 1 calc R . .
H27C H -0.1152 -0.3656 0.0542 0.072 Uiso 1 1 calc R . .
C28 C -0.3396(4) -0.3898(4) 0.0217(3) 0.0469(11) Uani 1 1 d . . .
H28A H -0.4032 -0.3749 0.0427 0.070 Uiso 1 1 calc R . .
H28B H -0.3666 -0.4593 -0.0329 0.070 Uiso 1 1 calc R . .
H28C H -0.3003 -0.3273 0.0076 0.070 Uiso 1 1 calc R . .
C29 C 0.0930(6) -0.2790(7) -0.0806(5) 0.0286(18) Uiso 0.590(13) 1 d P A 1
H29A H 0.0667 -0.2508 -0.1267 0.034 Uiso 0.590(13) 1 calc PR A 1
H29B H 0.0761 -0.3610 -0.1106 0.034 Uiso 0.590(13) 1 calc PR A 1
C30 C 0.2159(7) -0.2208(8) -0.0357(6) 0.044(2) Uiso 0.590(13) 1 d P A 1
H30A H 0.2379 -0.1406 -0.0263 0.053 Uiso 0.590(13) 1 calc PR A 1
H30B H 0.2605 -0.2570 -0.0720 0.053 Uiso 0.590(13) 1 calc PR A 1
C31 C 0.2304(8) -0.2345(8) 0.0536(7) 0.046(2) Uiso 0.590(13) 1 d P A 1
H31A H 0.3002 -0.1788 0.0991 0.055 Uiso 0.590(13) 1 calc PR A 1
H31B H 0.2300 -0.3111 0.0462 0.055 Uiso 0.590(13) 1 calc PR A 1
C32 C 0.1230(6) -0.2123(8) 0.0800(5) 0.035(2) Uiso 0.590(13) 1 d P A 1
H32A H 0.0973 -0.2543 0.1168 0.042 Uiso 0.590(13) 1 calc PR A 1
H32B H 0.1383 -0.1313 0.1145 0.042 Uiso 0.590(13) 1 calc PR A 1
C29B C 0.1245(11) -0.2206(14) -0.0574(9) 0.050(3) Uiso 0.410(13) 1 d P A 2
H29C H 0.1452 -0.1397 -0.0458 0.060 Uiso 0.410(13) 1 calc PR A 2
H29D H 0.0952 -0.2651 -0.1236 0.060 Uiso 0.410(13) 1 calc PR A 2
C30B C 0.2242(10) -0.2484(11) -0.0158(9) 0.042(3) Uiso 0.410(13) 1 d P A 2
H30C H 0.2235 -0.3233 -0.0547 0.050 Uiso 0.410(13) 1 calc PR A 2
H30D H 0.2959 -0.1915 -0.0071 0.050 Uiso 0.410(13) 1 calc PR A 2
C31B C 0.2072(11) -0.2465(11) 0.0736(9) 0.039(3) Uiso 0.410(13) 1 d P A 2
H31C H 0.2376 -0.2996 0.0915 0.047 Uiso 0.410(13) 1 calc PR A 2
H31D H 0.2440 -0.1702 0.1218 0.047 Uiso 0.410(13) 1 calc PR A 2
C32B C 0.0931(13) -0.2787(16) 0.0583(10) 0.063(4) Uiso 0.410(13) 1 d P A 2
H32C H 0.0634 -0.3608 0.0412 0.075 Uiso 0.410(13) 1 calc PR A 2
H32D H 0.0759 -0.2417 0.1155 0.075 Uiso 0.410(13) 1 calc PR A 2
K1 K -0.5000 -1.0000 -0.5000 0.0337(3) Uani 1 2 d S . .
O4 O -0.5623(3) -0.8581(3) -0.5641(3) 0.0588(9) Uani 1 1 d . . .
O5 O -0.7090(2) -1.1440(3) -0.58918(19) 0.0417(7) Uani 1 1 d . . .
O6 O -0.5507(3) -0.9075(3) -0.3464(2) 0.0508(8) Uani 1 1 d . . .
C33 C -0.4980(4) -0.7607(4) -0.5706(3) 0.0489(12) Uani 1 1 d . . .
H33A H -0.4770 -0.7801 -0.6283 0.059 Uiso 1 1 calc R . .
H33B H -0.4287 -0.7221 -0.5196 0.059 Uiso 1 1 calc R . .
C34 C -0.5688(5) -0.6855(5) -0.5674(3) 0.0624(15) Uani 1 1 d . . .
H34A H -0.5981 -0.6872 -0.6285 0.075 Uiso 1 1 calc R . .
H34B H -0.5253 -0.6071 -0.5254 0.075 Uiso 1 1 calc R . .
C35 C -0.6631(5) -0.7355(4) -0.5331(3) 0.0534(12) Uani 1 1 d . . .
H35A H -0.6440 -0.7012 -0.4660 0.064 Uiso 1 1 calc R . .
H35B H -0.7335 -0.7259 -0.5592 0.064 Uiso 1 1 calc R . .
C36 C -0.6718(4) -0.8548(4) -0.5659(4) 0.0589(14) Uani 1 1 d . . .
H36A H -0.7020 -0.8896 -0.5260 0.071 Uiso 1 1 calc R . .
H36B H -0.7223 -0.8962 -0.6284 0.071 Uiso 1 1 calc R . .
C37 C -0.7748(4) -1.1761(4) -0.6809(3) 0.0404(10) Uani 1 1 d . . .
H37A H -0.7539 -1.2342 -0.7240 0.048 Uiso 1 1 calc R . .
H37B H -0.7626 -1.1103 -0.6979 0.048 Uiso 1 1 calc R . .
C38 C -0.8959(4) -1.2216(4) -0.6829(3) 0.0419(10) Uani 1 1 d . . .
H38A H -0.9203 -1.3038 -0.6998 0.050 Uiso 1 1 calc R . .
H38B H -0.9458 -1.2042 -0.7257 0.050 Uiso 1 1 calc R . .
C39 C -0.8938(4) -1.1593(4) -0.5849(3) 0.0467(11) Uani 1 1 d . . .
H39A H -0.8976 -1.0833 -0.5745 0.056 Uiso 1 1 calc R . .
H39B H -0.9561 -1.2014 -0.5684 0.056 Uiso 1 1 calc R . .
C40 C -0.7824(4) -1.1539(4) -0.5327(3) 0.0417(10) Uani 1 1 d . . .
H40A H -0.7535 -1.0882 -0.4741 0.050 Uiso 1 1 calc R . .
H40B H -0.7894 -1.2228 -0.5206 0.050 Uiso 1 1 calc R . .
C41 C -0.5199(4) -0.7888(4) -0.3144(3) 0.0500(12) Uani 1 1 d . . .
H41A H -0.5837 -0.7671 -0.3368 0.060 Uiso 1 1 calc R . .
H41B H -0.4567 -0.7584 -0.3362 0.060 Uiso 1 1 calc R . .
C42 C -0.4866(4) -0.7443(5) -0.2140(3) 0.0554(13) Uani 1 1 d . . .
H42A H -0.5081 -0.6770 -0.1881 0.066 Uiso 1 1 calc R . .
H42B H -0.4050 -0.7249 -0.1893 0.066 Uiso 1 1 calc R . .
C43 C -0.5508(5) -0.8402(5) -0.1946(3) 0.0610(15) Uani 1 1 d . . .
H43A H -0.6262 -0.8372 -0.1919 0.073 Uiso 1 1 calc R . .
H43B H -0.5107 -0.8396 -0.1367 0.073 Uiso 1 1 calc R . .
C44 C -0.5578(5) -0.9430(4) -0.2746(3) 0.0579(14) Uani 1 1 d . . .
H44A H -0.4954 -0.9707 -0.2599 0.069 Uiso 1 1 calc R . .
H44B H -0.6294 -1.0040 -0.2908 0.069 Uiso 1 1 calc R . .
O7 O 0.1477(5) -0.4142(6) -0.2896(3) 0.1034(17) Uani 1 1 d . . .
C45 C 0.0843(6) -0.5230(7) -0.3505(7) 0.095(2) Uani 1 1 d . . .
H45A H 0.0047 -0.5294 -0.3694 0.114 Uiso 1 1 calc R . .
H45B H 0.0897 -0.5770 -0.3218 0.114 Uiso 1 1 calc R . .
C46 C 0.1289(6) -0.5470(6) -0.4293(5) 0.106(3) Uani 1 1 d . . .
H46A H 0.0685 -0.5932 -0.4865 0.127 Uiso 1 1 calc R . .
H46B H 0.1845 -0.5855 -0.4236 0.127 Uiso 1 1 calc R . .
C47 C 0.1836(6) -0.4282(8) -0.4241(5) 0.097(3) Uani 1 1 d . . .
H47A H 0.2652 -0.4106 -0.4154 0.116 Uiso 1 1 calc R . .
H47B H 0.1498 -0.4190 -0.4795 0.116 Uiso 1 1 calc R . .
C48 C 0.1595(6) -0.3577(6) -0.3447(6) 0.089(2) Uani 1 1 d . . .
H48B H 0.2215 -0.2853 -0.3126 0.107 Uiso 1 1 calc R . .
H48A H 0.0899 -0.3421 -0.3634 0.107 Uiso 1 1 calc R . .

loop_
_atom_site_aniso_label
_atom_site_aniso_U_11
_atom_site_aniso_U_22
_atom_site_aniso_U_33
_atom_site_aniso_U_23
_atom_site_aniso_U_13
_atom_site_aniso_U_12
Dy1 0.02944(10) 0.03611(11) 0.02014(9) 0.01028(7) 0.00897(7) 0.00450(7)
O1 0.0343(15) 0.0322(15) 0.0236(13) 0.0074(11) 0.0043(11) 0.0097(12)
O2 0.0345(15) 0.0331(15) 0.0248(13) 0.0124(11) 0.0128(11) 0.0089(12)
O3 0.0336(15) 0.062(2) 0.0280(14) 0.0195(14) 0.0089(12) 0.0161(14)
N1 0.0345(18) 0.044(2) 0.0270(16) 0.0121(15) 0.0129(14) 0.0092(16)
C1 0.030(2) 0.031(2) 0.0223(17) 0.0151(15) 0.0086(14) 0.0089(16)
C2 0.037(2) 0.035(2) 0.0227(17) 0.0148(16) 0.0139(15) 0.0156(18)
C3 0.031(2) 0.042(2) 0.041(2) 0.0232(19) 0.0172(17) 0.0175(19)
C4 0.028(2) 0.035(2) 0.041(2) 0.0163(18) 0.0061(17) 0.0037(18)
C5 0.037(2) 0.028(2) 0.0294(19) 0.0114(16) 0.0103(16) 0.0089(17)
C6 0.033(2) 0.031(2) 0.0221(17) 0.0145(15) 0.0104(15) 0.0133(17)
C7 0.048(3) 0.037(2) 0.030(2) 0.0119(17) 0.0143(18) 0.021(2)
C8 0.082(4) 0.065(3) 0.033(2) 0.017(2) 0.025(2) 0.045(3)
C9 0.058(3) 0.048(3) 0.052(3) 0.021(2) 0.026(2) 0.032(2)
C10 0.053(3) 0.030(2) 0.048(3) 0.0142(19) 0.014(2) 0.016(2)
C11 0.035(2) 0.036(2) 0.031(2) 0.0118(17) 0.0107(16) 0.0148(18)
C12 0.034(2) 0.046(3) 0.042(2) 0.020(2) 0.0176(18) 0.017(2)
C13 0.042(2) 0.043(3) 0.037(2) 0.0175(19) 0.0068(18) 0.019(2)
C14 0.045(3) 0.044(3) 0.043(2) 0.010(2) 0.017(2) 0.022(2)
C15 0.0256(19) 0.036(2) 0.0255(18) 0.0150(16) 0.0098(14) 0.0136(16)
C16 0.0254(19) 0.037(2) 0.0273(18) 0.0158(16) 0.0114(15) 0.0122(17)
C17 0.032(2) 0.042(2) 0.0243(18) 0.0128(17) 0.0107(15) 0.0136(18)
C18 0.036(2) 0.047(2) 0.0281(19) 0.0199(18) 0.0156(16) 0.0177(19)
C19 0.031(2) 0.040(2) 0.040(2) 0.0241(18) 0.0178(17) 0.0134(18)
C20 0.0272(19) 0.034(2) 0.0301(19) 0.0167(16) 0.0099(15) 0.0130(17)
C21 0.035(2) 0.032(2) 0.0249(18) 0.0102(16) 0.0101(16) 0.0095(17)
C22 0.054(3) 0.037(2) 0.033(2) 0.0111(18) 0.0150(19) 0.008(2)
C23 0.032(2) 0.041(2) 0.036(2) 0.0149(18) 0.0106(17) 0.0037(18)
C24 0.042(2) 0.034(2) 0.035(2) 0.0173(17) 0.0159(18) 0.0130(19)
C25 0.049(3) 0.028(2) 0.038(2) 0.0142(18) 0.0154(19) 0.0065(19)
C26 0.066(3) 0.034(2) 0.046(3) 0.018(2) 0.016(2) 0.001(2)
C27 0.073(3) 0.038(3) 0.046(3) 0.019(2) 0.033(2) 0.025(2)
C28 0.050(3) 0.044(3) 0.032(2) 0.0157(19) 0.0041(19) -0.004(2)
K1 0.0305(6) 0.0430(7) 0.0337(6) 0.0186(5) 0.0111(5) 0.0160(5)
O4 0.048(2) 0.066(2) 0.091(3) 0.054(2) 0.0270(19) 0.0297(18)
O5 0.0321(15) 0.0558(19) 0.0344(15) 0.0160(14) 0.0102(12) 0.0117(14)
O6 0.074(2) 0.051(2) 0.0419(17) 0.0238(15) 0.0320(16) 0.0253(18)
C33 0.056(3) 0.053(3) 0.037(2) 0.019(2) 0.016(2) 0.012(2)
C34 0.109(5) 0.052(3) 0.042(3) 0.029(2) 0.029(3) 0.034(3)
C35 0.064(3) 0.053(3) 0.048(3) 0.020(2) 0.016(2) 0.028(3)
C36 0.042(3) 0.050(3) 0.074(4) 0.019(3) 0.004(2) 0.012(2)
C37 0.049(3) 0.047(3) 0.031(2) 0.0149(19) 0.0142(18) 0.023(2)
C38 0.041(2) 0.048(3) 0.034(2) 0.0125(19) 0.0040(18) 0.018(2)
C39 0.034(2) 0.062(3) 0.037(2) 0.012(2) 0.0092(19) 0.017(2)
C40 0.039(2) 0.052(3) 0.030(2) 0.0111(19) 0.0118(18) 0.014(2)
C41 0.048(3) 0.058(3) 0.062(3) 0.033(3) 0.027(2) 0.027(2)
C42 0.044(3) 0.061(3) 0.057(3) 0.015(3) 0.008(2) 0.023(3)
C43 0.054(3) 0.100(4) 0.036(2) 0.027(3) 0.022(2) 0.030(3)
C44 0.083(4) 0.059(3) 0.053(3) 0.036(3) 0.035(3) 0.029(3)
O7 0.099(4) 0.157(6) 0.084(3) 0.056(4) 0.040(3) 0.071(4)
C45 0.067(4) 0.085(5) 0.160(8) 0.075(6) 0.045(5) 0.025(4)
C46 0.076(5) 0.087(5) 0.104(6) -0.022(4) -0.016(4) 0.049(4)
C47 0.060(4) 0.191(9) 0.090(5) 0.098(6) 0.041(4) 0.053(5)
C48 0.065(4) 0.075(5) 0.114(6) 0.026(4) 0.003(4) 0.034(4)

loop_
_atom_type_symbol
_atom_type_description
_atom_type_scat_dispersion_real
_atom_type_scat_dispersion_imag
_atom_type_scat_source
C C 0.0033 0.0016 'International Tables Vol C Tables 4.2.6.8 and 6.1.1.4'
H H 0.0000 0.0000 'International Tables Vol C Tables 4.2.6.8 and 6.1.1.4'
N N 0.0061 0.0033 'International Tables Vol C Tables 4.2.6.8 and 6.1.1.4'
O O 0.0106 0.0060 'International Tables Vol C Tables 4.2.6.8 and 6.1.1.4'
K K 0.2009 0.2494 'International Tables Vol C Tables 4.2.6.8 and 6.1.1.4'
Dy Dy -0.1892 4.4098 'International Tables Vol C Tables 4.2.6.8 and 6.1.1.4'

loop_
_geom_angle_atom_site_label_1
_geom_angle_atom_site_label_2
_geom_angle_atom_site_label_3
_geom_angle
_geom_angle_site_symmetry_1
_geom_angle_site_symmetry_3
O1 Dy1 O2 112.27(10) . .
O1 Dy1 N1 119.41(11) . .
O2 Dy1 N1 126.65(11) . .
O1 Dy1 N1 108.80(11) . 2
O2 Dy1 N1 114.04(10) . 2
N1 Dy1 N1 37.00(17) . 2
O1 Dy1 O3 108.74(10) . .
O2 Dy1 O3 92.22(9) . .
N1 Dy1 O3 83.60(12) . .
N1 Dy1 O3 119.96(11) 2 .
C1 O1 Dy1 165.3(2) . .
C15 O2 Dy1 176.3(2) . .
C32B O3 C29 106.5(7) . .
C32B O3 C32 32.5(7) . .
C29 O3 C32 109.7(4) . .
C32B O3 C29B 106.8(8) . .
C29 O3 C29B 27.7(5) . .
C32 O3 C29B 94.9(6) . .
C32B O3 Dy1 130.7(7) . .
C29 O3 Dy1 122.1(3) . .
C32 O3 Dy1 114.1(3) . .
C29B O3 Dy1 112.3(5) . .
N1 N1 Dy1 71.7(3) 2 .
N1 N1 Dy1 71.3(3) 2 2
Dy1 N1 Dy1 143.01(17) . 2
O1 C1 C2 121.2(3) . .
O1 C1 C6 119.6(3) . .
C2 C1 C6 119.2(3) . .
C3 C2 C1 118.5(3) . .
C3 C2 C7 120.6(4) . .
C1 C2 C7 120.9(3) . .
C4 C3 C2 122.3(4) . .
C3 C4 C5 119.3(4) . .
C6 C5 C4 121.5(4) . .
C5 C6 C1 118.7(3) . .
C5 C6 C11 119.9(3) . .
C1 C6 C11 121.4(3) . .
C8 C7 C2 111.6(3) . .
C8 C7 C9 106.0(4) . .
C2 C7 C9 111.8(4) . .
C8 C7 C10 110.9(4) . .
C2 C7 C10 109.9(3) . .
C9 C7 C10 106.5(4) . .
C12 C11 C14 105.9(3) . .
C12 C11 C6 110.6(3) . .
C14 C11 C6 112.1(3) . .
C12 C11 C13 111.6(3) . .
C14 C11 C13 106.8(3) . .
C6 C11 C13 109.8(3) . .
O2 C15 C20 120.4(3) . .
O2 C15 C16 119.9(3) . .
C20 C15 C16 119.8(3) . .
C17 C16 C15 118.4(3) . .
C17 C16 C21 120.2(3) . .
C15 C16 C21 121.4(3) . .
C18 C17 C16 121.9(4) . .
C17 C18 C19 119.8(3) . .
C18 C19 C20 121.6(4) . .
C19 C20 C15 118.5(3) . .
C19 C20 C25 119.7(3) . .
C15 C20 C25 121.8(3) . .
C23 C21 C24 111.0(3) . .
C23 C21 C22 106.7(3) . .
C24 C21 C22 106.3(3) . .
C23 C21 C16 111.1(3) . .
C24 C21 C16 109.6(3) . .
C22 C21 C16 112.0(3) . .
C28 C25 C27 111.0(4) . .
C28 C25 C20 110.7(4) . .
C27 C25 C20 109.6(4) . .
C28 C25 C26 106.4(4) . .
C27 C25 C26 107.1(4) . .
C20 C25 C26 111.9(3) . .
O3 C29 C30 105.4(5) . .
C29 C30 C31 102.7(7) . .
C30 C31 C32 100.9(7) . .
O3 C32 C31 103.7(6) . .
O3 C29B C30B 102.7(9) . .
C31B C30B C29B 103.6(10) . .
C32B C31B C30B 104.1(11) . .
O3 C32B C31B 113.7(12) . .
O4 K1 O4 179.999(1) . 2_434
O4 K1 O6 89.37(11) . 2_434
O4 K1 O6 90.63(11) 2_434 2_434
O4 K1 O6 90.63(11) . .
O4 K1 O6 89.37(11) 2_434 .
O6 K1 O6 180.000(1) 2_434 .
O4 K1 O5 93.70(10) . 2_434
O4 K1 O5 86.30(10) 2_434 2_434
O6 K1 O5 94.41(10) 2_434 2_434
O6 K1 O5 85.59(10) . 2_434
O4 K1 O5 86.30(10) . .
O4 K1 O5 93.70(10) 2_434 .
O6 K1 O5 85.59(10) 2_434 .
O6 K1 O5 94.41(10) . .
O5 K1 O5 180.0 2_434 .
O4 K1 C41 106.06(12) . 2_434
O4 K1 C41 73.94(12) 2_434 2_434
O6 K1 C41 21.95(10) 2_434 2_434
O6 K1 C41 158.05(10) . 2_434
O5 K1 C41 106.93(10) 2_434 2_434
O5 K1 C41 73.07(10) . 2_434
O4 K1 C41 73.94(12) . .
O4 K1 C41 106.06(12) 2_434 .
O6 K1 C41 158.05(10) 2_434 .
O6 K1 C41 21.95(10) . .
O5 K1 C41 73.07(10) 2_434 .
O5 K1 C41 106.93(10) . .
C41 K1 C41 179.999(1) 2_434 .
O4 K1 C36 20.96(12) . .
O4 K1 C36 159.04(12) 2_434 .
O6 K1 C36 101.30(12) 2_434 .
O6 K1 C36 78.70(12) . .
O5 K1 C36 109.59(11) 2_434 .
O5 K1 C36 70.41(11) . .
C41 K1 C36 112.36(12) 2_434 .
C41 K1 C36 67.64(12) . .
O4 K1 C36 159.04(12) . 2_434
O4 K1 C36 20.96(12) 2_434 2_434
O6 K1 C36 78.70(12) 2_434 2_434
O6 K1 C36 101.30(12) . 2_434
O5 K1 C36 70.41(11) 2_434 2_434
O5 K1 C36 109.59(11) . 2_434
C41 K1 C36 67.64(12) 2_434 2_434
C41 K1 C36 112.36(12) . 2_434
C36 K1 C36 180.000(1) . 2_434
C33 O4 C36 109.4(4) . .
C33 O4 K1 130.6(3) . .
C36 O4 K1 116.7(3) . .
C40 O5 C37 109.3(3) . .
C40 O5 K1 114.9(2) . .
C37 O5 K1 130.2(2) . .
C44 O6 C41 110.6(4) . .
C44 O6 K1 130.2(3) . .
C41 O6 K1 113.5(2) . .
O4 C33 C34 107.3(4) . .
C33 C34 C35 103.6(4) . .
C36 C35 C34 102.3(4) . .
O4 C36 C35 106.6(4) . .
O4 C36 K1 42.3(2) . .
C35 C36 K1 133.1(3) . .
O5 C37 C38 106.5(3) . .
C37 C38 C39 102.2(3) . .
C40 C39 C38 102.1(4) . .
O5 C40 C39 105.9(3) . .
O6 C41 C42 107.3(4) . .
O6 C41 K1 44.59(18) . .
C42 C41 K1 140.2(3) . .
C41 C42 C43 102.9(4) . .
C42 C43 C44 103.4(4) . .
O6 C44 C43 105.6(4) . .
C48 O7 C45 102.6(6) . .
O7 C45 C46 107.4(6) . .
C45 C46 C47 101.3(5) . .
C48 C47 C46 102.7(6) . .
O7 C48 C47 107.4(6) . .

loop_
_geom_bond_atom_site_label_1
_geom_bond_atom_site_label_2
_geom_bond_distance
_geom_bond_site_symmetry_2
Dy1 O1 2.154(2) .
Dy1 O2 2.158(2) .
Dy1 N1 2.197(3) .
Dy1 N1 2.203(4) 2
Dy1 O3 2.434(3) .
O1 C1 1.326(4) .
O2 C15 1.331(4) .
O3 C32B 1.363(14) .
O3 C29 1.454(7) .
O3 C32 1.467(7) .
O3 C29B 1.523(13) .
N1 N1 1.396(7) 2
N1 Dy1 2.203(4) 2
C1 C2 1.428(5) .
C1 C6 1.429(5) .
C2 C3 1.383(6) .
C2 C7 1.542(5) .
C3 C4 1.376(6) .
C4 C5 1.393(6) .
C5 C6 1.386(5) .
C6 C11 1.543(5) .
C7 C8 1.533(6) .
C7 C9 1.542(6) .
C7 C10 1.544(6) .
C11 C12 1.531(6) .
C11 C14 1.532(6) .
C11 C13 1.549(5) .
C15 C20 1.426(5) .
C15 C16 1.431(5) .
C16 C17 1.397(5) .
C16 C21 1.545(5) .
C17 C18 1.374(6) .
C18 C19 1.388(6) .
C19 C20 1.396(5) .
C20 C25 1.545(5) .
C21 C23 1.535(5) .
C21 C24 1.542(5) .
C21 C22 1.545(5) .
C25 C28 1.538(6) .
C25 C27 1.541(6) .
C25 C26 1.548(6) .
C29 C30 1.499(11) .
C30 C31 1.509(12) .
C31 C32 1.585(12) .
C29B C30B 1.532(18) .
C30B C31B 1.499(16) .
C31B C32B 1.375(18) .
K1 O4 2.668(3) .
K1 O4 2.668(3) 2_434
K1 O6 2.668(3) 2_434
K1 O6 2.668(3) .
K1 O5 2.692(3) 2_434
K1 O5 2.692(3) .
K1 C41 3.487(5) 2_434
K1 C41 3.487(5) .
K1 C36 3.539(5) .
K1 C36 3.539(5) 2_434
O4 C33 1.405(6) .
O4 C36 1.417(6) .
O5 C40 1.439(5) .
O5 C37 1.443(5) .
O6 C44 1.406(5) .
O6 C41 1.421(6) .
C33 C34 1.512(7) .
C34 C35 1.518(7) .
C35 C36 1.474(7) .
C37 C38 1.514(6) .
C38 C39 1.526(6) .
C39 C40 1.504(6) .
C41 C42 1.480(7) .
C42 C43 1.500(7) .
C43 C44 1.520(7) .
O7 C48 1.354(9) .
O7 C45 1.393(9) .
C45 C46 1.465(10) .
C46 C47 1.536(11) .
C47 C48 1.461(10) .
